data_7057658
loop_
_publ_author_name
'Idris, Imane'
'Derridj, Fazia'
'Roisnel, Thierry'
'Doucet, Henri'
'Soul\'e, Jean-Fran\,cois'

_publ_section_title
;
 Quinoxaline as an integrated directing group in palladium-catalyzed
 ortho-C--H bond arylation of the aryl unit of 2-arylquinoxalines
;
_journal_issue 19
_journal_name_full 'New Journal of Chemistry'
_journal_page_first 16036
_journal_paper_doi 10.1039/C8NJ02713G
_journal_volume 42
_journal_year 2018
_chemical_compound_source 'synthesis as described'
_chemical_formula_moiety 'C26 H17 N3 O2'
_chemical_formula_sum 'C26 H17 N3 O2'
_chemical_formula_weight 403.42
_space_group_crystal_system monoclinic
_space_group_IT_number 14
_space_group_name_Hall '-P 2ybc'
_space_group_name_H-M_alt 'P 1 21/c 1'
_symmetry_space_group_name_Hall '-P 2ybc'
_symmetry_space_group_name_H-M 'P 1 21/c 1'
_atom_sites_solution_hydrogens geom
_audit_update_record
;
2018-02-19 deposited with the CCDC.
2018-08-22 downloaded from the CCDC.
;
_cell_angle_alpha 90
_cell_angle_beta 90.720(3)
_cell_angle_gamma 90
_cell_formula_units_Z 4
_cell_length_a 9.3417(7)
_cell_length_b 9.4841(9)
_cell_length_c 22.2977(18)
_cell_measurement_reflns_used 9906
_cell_measurement_temperature 150(2)
_cell_measurement_theta_max 27.50
_cell_measurement_theta_min 2.33
_cell_measurement_wavelength 0.71073
_cell_volume 1975.4(3)
_computing_cell_refinement 'APEX3 (Bruker, 2015); SAINT (Bruker, 2014)'
_computing_data_collection 'SAINT (Bruker, 2014)'
_computing_data_reduction 'SAINT (Bruker, 2014)'
_computing_molecular_graphics 'SXGRAPH (Farrugia, 1999), Mercury (CSD, 2016)'
_computing_publication_material 'CRYSCALC (T. Roisnel, local program, 2017)'
_computing_structure_refinement 'SHELXL-2017/1 (Sheldrick, 2017)'
_computing_structure_solution 'SHELXT (Sheldrick, 2015)'
_diffrn_ambient_temperature 150(2)
_diffrn_detector '(CMOS) PHOTON 100'
_diffrn_measured_fraction_theta_full 0.996
_diffrn_measured_fraction_theta_max 0.997
_diffrn_measurement_device_type 'D8 VENTURE Bruker AXS'
_diffrn_measurement_method 'rotation images'
_diffrn_radiation_monochromator 'multilayer monochromator'
_diffrn_radiation_probe x-ray
_diffrn_radiation_source 'Incoatec microfocus sealed tube'
_diffrn_radiation_type MoK\a
_diffrn_radiation_wavelength 0.71073
_diffrn_reflns_av_R_equivalents 0.0252
_diffrn_reflns_av_unetI/netI 0.0221
_diffrn_reflns_limit_h_max 12
_diffrn_reflns_limit_h_min -10
_diffrn_reflns_limit_k_max 11
_diffrn_reflns_limit_k_min -12
_diffrn_reflns_limit_l_max 28
_diffrn_reflns_limit_l_min -28
_diffrn_reflns_number 19478
_diffrn_reflns_theta_full 25.242
_diffrn_reflns_theta_max 27.482
_diffrn_reflns_theta_min 3.061
_exptl_absorpt_coefficient_mu 0.088
_exptl_absorpt_correction_T_max 0.989
_exptl_absorpt_correction_T_min 0.906
_exptl_absorpt_correction_type multi-scan
_exptl_absorpt_process_details
;
  [Sheldrick, G.M. (2014). SADABS Bruker AXS Inc., Madison, Wisconsin, USA]
;
_exptl_crystal_colour colourless
_exptl_crystal_density_diffrn 1.357
_exptl_crystal_description prism
_exptl_crystal_F_000 840
_exptl_crystal_size_max 0.300
_exptl_crystal_size_mid 0.220
_exptl_crystal_size_min 0.130
_refine_diff_density_max 0.256
_refine_diff_density_min -0.222
_refine_diff_density_rms 0.046
_refine_ls_extinction_method none
_refine_ls_goodness_of_fit_ref 1.067
_refine_ls_hydrogen_treatment constr
_refine_ls_matrix_type full
_refine_ls_number_parameters 280
_refine_ls_number_reflns 4518
_refine_ls_number_restraints 0
_refine_ls_restrained_S_all 1.067
_refine_ls_R_factor_all 0.0470
_refine_ls_R_factor_gt 0.0413
_refine_ls_shift/su_max 0.008
_refine_ls_shift/su_mean 0.001
_refine_ls_structure_factor_coef Fsqd
_refine_ls_weighting_details 'w=1/[\s^2^(Fo^2^)+(0.0478P)^2^+1.0281P] where P=(Fo^2^+2Fc^2^)/3'
_refine_ls_weighting_scheme calc
_refine_ls_wR_factor_gt 0.1060
_refine_ls_wR_factor_ref 0.1117
_reflns_Friedel_coverage 0.000
_reflns_number_gt 4011
_reflns_number_total 4518
_reflns_threshold_expression >2sigma(I)
_cod_data_source_file c8nj02713g2.cif
_cod_data_source_block IIP738
_cod_depositor_comments 'Adding full bibliography for 7057658.cif.'
_cod_database_code 7057658

loop_
_space_group_symop_operation_xyz
'x, y, z'
'-x, y+1/2, -z+1/2'
'-x, -y, -z'
'x, -y-1/2, z-1/2'

loop_
_atom_site_label
_atom_site_type_symbol
_atom_site_fract_x
_atom_site_fract_y
_atom_site_fract_z
_atom_site_U_iso_or_equiv
_atom_site_adp_type
_atom_site_occupancy
_atom_site_site_symmetry_order
_atom_site_calc_flag
_atom_site_refinement_flags_posn
_atom_site_refinement_flags_adp
C1 C 0.52175(14) 0.65075(14) 0.41182(6) 0.0236(3) Uani 1 1 d . .
H1 H 0.441418 0.610163 0.431018 0.028 Uiso 1 1 calc R U
C2 C 0.51148(16) 0.78509(15) 0.38757(6) 0.0293(3) Uani 1 1 d . .
H2 H 0.424136 0.835934 0.390084 0.035 Uiso 1 1 calc R U
C3 C 0.62842(17) 0.84547(15) 0.35964(6) 0.0304(3) Uani 1 1 d . .
H3 H 0.621574 0.938097 0.343640 0.036 Uiso 1 1 calc R U
C4 C 0.75517(15) 0.77052(15) 0.35510(6) 0.0286(3) Uani 1 1 d . .
H4 H 0.834450 0.810889 0.335084 0.034 Uiso 1 1 calc R U
C5 C 0.76642(14) 0.63648(14) 0.37977(6) 0.0240(3) Uani 1 1 d . .
H5 H 0.854217 0.586388 0.377310 0.029 Uiso 1 1 calc R U
C6 C 0.64954(13) 0.57465(13) 0.40821(5) 0.0194(2) Uani 1 1 d . .
C7 C 0.66588(12) 0.43192(13) 0.43497(5) 0.0190(2) Uani 1 1 d . .
N8 N 0.78608(11) 0.40855(12) 0.46532(5) 0.0217(2) Uani 1 1 d . .
C9 C 0.80304(13) 0.27925(14) 0.49162(5) 0.0216(3) Uani 1 1 d . .
C10 C 0.92777(14) 0.25280(16) 0.52686(6) 0.0280(3) Uani 1 1 d . .
H10 H 0.999531 0.323141 0.531264 0.034 Uiso 1 1 calc R U
C11 C 0.94335(15) 0.12449(17) 0.55446(6) 0.0315(3) Uani 1 1 d . .
H11 H 1.026568 0.106296 0.578142 0.038 Uiso 1 1 calc R U
C12 C 0.83785(15) 0.01915(16) 0.54826(6) 0.0310(3) Uani 1 1 d . .
H12 H 0.850795 -0.068691 0.568071 0.037 Uiso 1 1 calc R U
C13 C 0.71679(14) 0.04123(15) 0.51411(6) 0.0271(3) Uani 1 1 d . .
H13 H 0.647033 -0.031035 0.509668 0.033 Uiso 1 1 calc R U
C14 C 0.69731(13) 0.17347(14) 0.48556(5) 0.0214(3) Uani 1 1 d . .
N15 N 0.57444(11) 0.19744(11) 0.45283(5) 0.0218(2) Uani 1 1 d . .
C16 C 0.55868(12) 0.32303(13) 0.42827(5) 0.0187(2) Uani 1 1 d . .
C17 C 0.42271(13) 0.34749(13) 0.39369(5) 0.0195(2) Uani 1 1 d . .
C18 C 0.29405(13) 0.33974(14) 0.42461(6) 0.0250(3) Uani 1 1 d . .
H18 H 0.294775 0.311394 0.465474 0.030 Uiso 1 1 calc R U
C19 C 0.16478(14) 0.37293(16) 0.39642(7) 0.0289(3) Uani 1 1 d . .
H19 H 0.077999 0.369128 0.418126 0.035 Uiso 1 1 calc R U
C20 C 0.16331(14) 0.41153(15) 0.33657(6) 0.0280(3) Uani 1 1 d . .
H20 H 0.075416 0.434968 0.317125 0.034 Uiso 1 1 calc R U
C21 C 0.29048(13) 0.41602(14) 0.30488(6) 0.0241(3) Uani 1 1 d . .
H21 H 0.288229 0.440692 0.263586 0.029 Uiso 1 1 calc R U
C22 C 0.42146(13) 0.38489(13) 0.33271(5) 0.0194(2) Uani 1 1 d . .
C23 C 0.55489(13) 0.39273(13) 0.29698(5) 0.0193(2) Uani 1 1 d . .
C24 C 0.57813(14) 0.50645(14) 0.25818(6) 0.0235(3) Uani 1 1 d . .
H24 H 0.508601 0.579323 0.255363 0.028 Uiso 1 1 calc R U
C25 C 0.70060(15) 0.51481(15) 0.22378(6) 0.0282(3) Uani 1 1 d . .
H25 H 0.713687 0.592716 0.197638 0.034 Uiso 1 1 calc R U
C26 C 0.80402(14) 0.41013(15) 0.22735(6) 0.0273(3) Uani 1 1 d . .
H26 H 0.887841 0.414265 0.203726 0.033 Uiso 1 1 calc R U
C27 C 0.78088(13) 0.29931(13) 0.26654(6) 0.0227(3) Uani 1 1 d . .
C28 C 0.65927(13) 0.28787(13) 0.30133(5) 0.0200(2) Uani 1 1 d . .
H28 H 0.647306 0.210055 0.327620 0.024 Uiso 1 1 calc R U
N29 N 0.89051(12) 0.18844(12) 0.27220(6) 0.0294(3) Uani 1 1 d . .
O30 O 0.99079(12) 0.19049(13) 0.23755(6) 0.0460(3) Uani 1 1 d . .
O31 O 0.87630(12) 0.09830(12) 0.31116(6) 0.0409(3) Uani 1 1 d . .

loop_
_atom_site_aniso_label
_atom_site_aniso_U_11
_atom_site_aniso_U_22
_atom_site_aniso_U_33
_atom_site_aniso_U_23
_atom_site_aniso_U_13
_atom_site_aniso_U_12
C1 0.0260(6) 0.0248(6) 0.0201(6) -0.0002(5) 0.0042(5) 0.0016(5)
C2 0.0352(7) 0.0259(7) 0.0270(6) 0.0009(5) 0.0040(5) 0.0083(5)
C3 0.0435(8) 0.0219(6) 0.0257(6) 0.0033(5) 0.0014(6) -0.0012(6)
C4 0.0320(7) 0.0273(7) 0.0264(6) 0.0019(5) 0.0012(5) -0.0094(5)
C5 0.0212(6) 0.0259(6) 0.0249(6) -0.0008(5) -0.0009(5) -0.0036(5)
C6 0.0218(6) 0.0206(6) 0.0158(5) -0.0018(4) -0.0018(4) -0.0020(4)
C7 0.0182(5) 0.0226(6) 0.0161(5) -0.0012(4) 0.0015(4) 0.0001(4)
N8 0.0195(5) 0.0258(5) 0.0199(5) -0.0001(4) -0.0007(4) 0.0000(4)
C9 0.0193(6) 0.0264(6) 0.0191(5) -0.0006(5) 0.0011(4) 0.0029(5)
C10 0.0226(6) 0.0340(7) 0.0273(6) -0.0005(5) -0.0042(5) 0.0022(5)
C11 0.0260(7) 0.0393(8) 0.0290(7) 0.0011(6) -0.0064(5) 0.0093(6)
C12 0.0316(7) 0.0300(7) 0.0312(7) 0.0064(6) -0.0005(5) 0.0110(6)
C13 0.0255(6) 0.0251(6) 0.0307(7) 0.0036(5) 0.0009(5) 0.0041(5)
C14 0.0193(6) 0.0249(6) 0.0202(6) 0.0015(5) 0.0018(4) 0.0040(5)
N15 0.0187(5) 0.0235(5) 0.0231(5) 0.0020(4) 0.0007(4) 0.0012(4)
C16 0.0165(5) 0.0221(6) 0.0176(5) 0.0002(4) 0.0015(4) 0.0002(4)
C17 0.0178(5) 0.0180(5) 0.0227(6) 0.0006(4) -0.0010(4) -0.0010(4)
C18 0.0207(6) 0.0282(7) 0.0263(6) 0.0040(5) 0.0021(5) -0.0012(5)
C19 0.0171(6) 0.0327(7) 0.0372(7) 0.0028(6) 0.0042(5) -0.0001(5)
C20 0.0170(6) 0.0313(7) 0.0355(7) 0.0010(6) -0.0055(5) 0.0026(5)
C21 0.0225(6) 0.0256(6) 0.0241(6) -0.0004(5) -0.0043(5) 0.0014(5)
C22 0.0191(6) 0.0176(5) 0.0216(6) -0.0017(4) -0.0006(4) 0.0001(4)
C23 0.0187(5) 0.0206(6) 0.0186(5) -0.0033(4) -0.0027(4) -0.0015(4)
C24 0.0251(6) 0.0222(6) 0.0230(6) 0.0002(5) -0.0031(5) 0.0007(5)
C25 0.0316(7) 0.0257(7) 0.0273(6) 0.0046(5) 0.0019(5) -0.0051(5)
C26 0.0246(6) 0.0277(7) 0.0297(7) -0.0024(5) 0.0064(5) -0.0055(5)
C27 0.0197(6) 0.0196(6) 0.0287(6) -0.0058(5) 0.0009(5) -0.0015(5)
C28 0.0203(6) 0.0178(6) 0.0219(6) -0.0021(4) -0.0004(4) -0.0023(4)
N29 0.0215(5) 0.0229(6) 0.0440(7) -0.0062(5) 0.0048(5) -0.0010(4)
O30 0.0301(6) 0.0406(7) 0.0679(8) -0.0009(6) 0.0226(5) 0.0058(5)
O31 0.0340(6) 0.0303(6) 0.0587(7) 0.0106(5) 0.0084(5) 0.0091(4)

loop_
_atom_type_symbol
_atom_type_description
_atom_type_scat_dispersion_real
_atom_type_scat_dispersion_imag
_atom_type_scat_source
C C 0.0033 0.0016 'International Tables Vol C Tables 4.2.6.8 and 6.1.1.4'
H H 0.0000 0.0000 'International Tables Vol C Tables 4.2.6.8 and 6.1.1.4'
N N 0.0061 0.0033 'International Tables Vol C Tables 4.2.6.8 and 6.1.1.4'
O O 0.0106 0.0060 'International Tables Vol C Tables 4.2.6.8 and 6.1.1.4'

loop_
_geom_angle_atom_site_label_1
_geom_angle_atom_site_label_2
_geom_angle_atom_site_label_3
_geom_angle
C2 C1 C6 120.44(12)
C2 C1 H1 119.8
C6 C1 H1 119.8
C1 C2 C3 120.20(13)
C1 C2 H2 119.9
C3 C2 H2 119.9
C4 C3 C2 119.95(13)
C4 C3 H3 120.0
C2 C3 H3 120.0
C3 C4 C5 120.07(13)
C3 C4 H4 120.0
C5 C4 H4 120.0
C4 C5 C6 120.52(12)
C4 C5 H5 119.7
C6 C5 H5 119.7
C1 C6 C5 118.80(12)
C1 C6 C7 122.03(11)
C5 C6 C7 119.15(11)
N8 C7 C16 121.07(11)
N8 C7 C6 116.13(11)
C16 C7 C6 122.81(10)
C7 N8 C9 117.57(11)
N8 C9 C14 121.23(11)
N8 C9 C10 119.06(12)
C14 C9 C10 119.69(12)
C11 C10 C9 119.16(13)
C11 C10 H10 120.4
C9 C10 H10 120.4
C10 C11 C12 121.01(13)
C10 C11 H11 119.5
C12 C11 H11 119.5
C13 C12 C11 121.15(13)
C13 C12 H12 119.4
C11 C12 H12 119.4
C12 C13 C14 119.00(13)
C12 C13 H13 120.5
C14 C13 H13 120.5
N15 C14 C9 120.83(11)
N15 C14 C13 119.19(12)
C9 C14 C13 119.98(11)
C16 N15 C14 117.34(11)
N15 C16 C7 121.94(11)
N15 C16 C17 116.36(10)
C7 C16 C17 121.69(11)
C18 C17 C22 119.66(11)
C18 C17 C16 117.92(11)
C22 C17 C16 122.33(11)
C19 C18 C17 120.89(12)
C19 C18 H18 119.6
C17 C18 H18 119.6
C20 C19 C18 119.59(12)
C20 C19 H19 120.2
C18 C19 H19 120.2
C19 C20 C21 120.00(12)
C19 C20 H20 120.0
C21 C20 H20 120.0
C20 C21 C22 121.14(12)
C20 C21 H21 119.4
C22 C21 H21 119.4
C21 C22 C17 118.68(11)
C21 C22 C23 119.09(11)
C17 C22 C23 122.23(11)
C28 C23 C24 118.55(11)
C28 C23 C22 121.07(11)
C24 C23 C22 120.38(11)
C25 C24 C23 121.36(12)
C25 C24 H24 119.3
C23 C24 H24 119.3
C26 C25 C24 120.40(12)
C26 C25 H25 119.8
C24 C25 H25 119.8
C27 C26 C25 117.72(12)
C27 C26 H26 121.1
C25 C26 H26 121.1
C26 C27 C28 123.16(12)
C26 C27 N29 118.81(11)
C28 C27 N29 118.02(11)
C27 C28 C23 118.80(11)
C27 C28 H28 120.6
C23 C28 H28 120.6
O30 N29 O31 123.32(12)
O30 N29 C27 118.20(12)
O31 N29 C27 118.48(11)

loop_
_geom_bond_atom_site_label_1
_geom_bond_atom_site_label_2
_geom_bond_distance
C1 C2 1.3870(19)
C1 C6 1.3982(18)
C1 H1 0.9500
C2 C3 1.388(2)
C2 H2 0.9500
C3 C4 1.386(2)
C3 H3 0.9500
C4 C5 1.3886(19)
C4 H4 0.9500
C5 C6 1.3984(17)
C5 H5 0.9500
C6 C7 1.4864(17)
C7 N8 1.3225(15)
C7 C16 1.4450(17)
N8 C9 1.3676(17)
C9 C14 1.4132(18)
C9 C10 1.4195(17)
C10 C11 1.371(2)
C10 H10 0.9500
C11 C12 1.409(2)
C11 H11 0.9500
C12 C13 1.3714(19)
C12 H12 0.9500
C13 C14 1.4172(18)
C13 H13 0.9500
C14 N15 1.3714(16)
N15 C16 1.3185(16)
C16 C17 1.4957(16)
C17 C18 1.3950(17)
C17 C22 1.4050(17)
C18 C19 1.3904(18)
C18 H18 0.9500
C19 C20 1.384(2)
C19 H19 0.9500
C20 C21 1.3905(19)
C20 H20 0.9500
C21 C22 1.3966(17)
C21 H21 0.9500
C22 C23 1.4896(16)
C23 C28 1.3952(17)
C23 C24 1.4013(18)
C24 C25 1.3876(19)
C24 H24 0.9500
C25 C26 1.387(2)
C25 H25 0.9500
C26 C27 1.3857(19)
C26 H26 0.9500
C27 C28 1.3878(17)
C27 N29 1.4721(17)
C28 H28 0.9500
N29 O30 1.2220(16)
N29 O31 1.2273(17)

loop_
_geom_torsion_atom_site_label_1
_geom_torsion_atom_site_label_2
_geom_torsion_atom_site_label_3
_geom_torsion_atom_site_label_4
_geom_torsion
C6 C1 C2 C3 -0.2(2)
C1 C2 C3 C4 1.0(2)
C2 C3 C4 C5 -1.6(2)
C3 C4 C5 C6 1.4(2)
C2 C1 C6 C5 0.02(18)
C2 C1 C6 C7 178.45(11)
C4 C5 C6 C1 -0.59(18)
C4 C5 C6 C7 -179.07(11)
C1 C6 C7 N8 -135.58(12)
C5 C6 C7 N8 42.85(15)
C1 C6 C7 C16 45.02(17)
C5 C6 C7 C16 -136.55(12)
C16 C7 N8 C9 -1.99(16)
C6 C7 N8 C9 178.60(10)
C7 N8 C9 C14 1.27(17)
C7 N8 C9 C10 -177.10(11)
N8 C9 C10 C11 178.42(12)
C14 C9 C10 C11 0.03(19)
C9 C10 C11 C12 0.1(2)
C10 C11 C12 C13 0.5(2)
C11 C12 C13 C14 -1.1(2)
N8 C9 C14 N15 0.24(18)
C10 C9 C14 N15 178.59(11)
N8 C9 C14 C13 -178.99(11)
C10 C9 C14 C13 -0.64(18)
C12 C13 C14 N15 -178.09(12)
C12 C13 C14 C9 1.15(19)
C9 C14 N15 C16 -0.97(17)
C13 C14 N15 C16 178.27(11)
C14 N15 C16 C7 0.25(17)
C14 N15 C16 C17 -178.97(10)
N8 C7 C16 N15 1.30(18)
C6 C7 C16 N15 -179.33(11)
N8 C7 C16 C17 -179.52(11)
C6 C7 C16 C17 -0.15(17)
N15 C16 C17 C18 62.27(15)
C7 C16 C17 C18 -116.96(13)
N15 C16 C17 C22 -121.19(13)
C7 C16 C17 C22 59.59(16)
C22 C17 C18 C19 -2.1(2)
C16 C17 C18 C19 174.55(12)
C17 C18 C19 C20 1.3(2)
C18 C19 C20 C21 0.4(2)
C19 C20 C21 C22 -1.3(2)
C20 C21 C22 C17 0.51(19)
C20 C21 C22 C23 -179.33(12)
C18 C17 C22 C21 1.18(18)
C16 C17 C22 C21 -175.31(11)
C18 C17 C22 C23 -178.99(11)
C16 C17 C22 C23 4.52(18)
C21 C22 C23 C28 -135.98(13)
C17 C22 C23 C28 44.19(17)
C21 C22 C23 C24 44.10(17)
C17 C22 C23 C24 -135.73(13)
C28 C23 C24 C25 1.08(18)
C22 C23 C24 C25 -178.99(12)
C23 C24 C25 C26 -0.3(2)
C24 C25 C26 C27 -0.6(2)
C25 C26 C27 C28 0.9(2)
C25 C26 C27 N29 -178.64(12)
C26 C27 C28 C23 -0.14(19)
N29 C27 C28 C23 179.38(11)
C24 C23 C28 C27 -0.83(17)
C22 C23 C28 C27 179.25(11)
C26 C27 N29 O30 -7.53(18)
C28 C27 N29 O30 172.93(12)
C26 C27 N29 O31 172.85(13)
C28 C27 N29 O31 -6.69(18)
